data_4022588
loop_
_publ_author_name
'Jian-Liang Ye'
'Pei-Qiang Huang'
'Xin Lu'

_publ_contact_author
;
 Prof. P.-Q. Huang
  Department of Chemistry
  Xiamen University
  Xiamen, Fujian 361005, P. R. China
  Fax: (+) 86-592-2186400
;
_publ_contact_author_email pqhuang@xmu.edu.cn
_publ_contact_author_phone 0086-592-2182240
_publ_section_title
;
 Mechanism for the Regioselective Asymmetric Addition of Grignard
 Reagents to Malimides: A Computational Exploration
;
_journal_name_full 'Journal of Organic Chemistry'
_journal_page_first 35
_journal_page_last 42
_journal_paper_doi 10.1021/jo0613683
_journal_volume 72
_journal_year 2007
_chemical_absolute_configuration rm
_chemical_formula_sum 'C21 H22 N O4'
_chemical_formula_weight 352.40
_chemical_name_systematic
; 
 ? 
;
_space_group_IT_number 4
_symmetry_cell_setting monoclinic
_symmetry_space_group_name_Hall 'P 2yb'
_symmetry_space_group_name_H-M 'P 1 21 1'
_atom_sites_solution_hydrogens geom
_atom_sites_solution_primary direct
_atom_sites_solution_secondary difmap
_audit_creation_method SHELXL-97
_cell_angle_alpha 90.00
_cell_angle_beta 96.555(14)
_cell_angle_gamma 90.00
_cell_formula_units_Z 2
_cell_length_a 11.073(3)
_cell_length_b 6.2528(19)
_cell_length_c 13.753(5)
_cell_measurement_temperature 293(2)
_cell_volume 946.0(5)
_computing_structure_refinement 'SHELXL-97 (Sheldrick, 1997)'
_computing_structure_solution 'SHELXS-97 (Sheldrick, 1990)'
_diffrn_ambient_temperature 293(2)
_diffrn_measured_fraction_theta_full 0.990
_diffrn_measured_fraction_theta_max 0.990
_diffrn_measurement_device_type 'Bruker AXS area-detector diffractometer'
_diffrn_measurement_method '\f and \w scan'
_diffrn_radiation_monochromator graphite
_diffrn_radiation_source 'fine-focus sealed tube'
_diffrn_radiation_type MoK\a
_diffrn_radiation_wavelength 0.71073
_diffrn_reflns_av_R_equivalents 0.0461
_diffrn_reflns_av_sigmaI/netI 0.0698
_diffrn_reflns_limit_h_max 13
_diffrn_reflns_limit_h_min -13
_diffrn_reflns_limit_k_max 6
_diffrn_reflns_limit_k_min -7
_diffrn_reflns_limit_l_max 12
_diffrn_reflns_limit_l_min -16
_diffrn_reflns_number 5232
_diffrn_reflns_theta_full 25.99
_diffrn_reflns_theta_max 25.99
_diffrn_reflns_theta_min 1.85
_exptl_absorpt_coefficient_mu 0.086
_exptl_absorpt_correction_T_max 0.993
_exptl_absorpt_correction_T_min 0.991
_exptl_absorpt_correction_type multi-scan
_exptl_crystal_colour colourless
_exptl_crystal_density_diffrn 1.237
_exptl_crystal_density_method 'not measured'
_exptl_crystal_description needle
_exptl_crystal_F_000 374
_exptl_crystal_size_max 0.150
_exptl_crystal_size_mid 0.089
_exptl_crystal_size_min 0.080
_refine_diff_density_max 0.302
_refine_diff_density_min -0.169
_refine_diff_density_rms 0.036
_refine_ls_abs_structure_details 'Flack H D (1983), Acta Cryst. A39, 876-881'
_refine_ls_abs_structure_Flack -10(10)
_refine_ls_extinction_method none
_refine_ls_goodness_of_fit_ref 1.004
_refine_ls_hydrogen_treatment constr
_refine_ls_matrix_type full
_refine_ls_number_parameters 235
_refine_ls_number_reflns 2019
_refine_ls_number_restraints 1
_refine_ls_restrained_S_all 1.003
_refine_ls_R_factor_all 0.0809
_refine_ls_R_factor_gt 0.0522
_refine_ls_shift/su_max 0.001
_refine_ls_shift/su_mean 0.000
_refine_ls_structure_factor_coef Fsqd
_refine_ls_weighting_details 'calc w=1/[\s^2^(Fo^2^)+(0.0655P)^2^+0.0000P] where P=(Fo^2^+2Fc^2^)/3'
_refine_ls_weighting_scheme calc
_refine_ls_wR_factor_gt 0.1195
_refine_ls_wR_factor_ref 0.1329
_reflns_number_gt 1429
_reflns_number_total 2019
_reflns_threshold_expression >2sigma(I)
_cod_data_source_file jo0613683si20060712_084636.cif
_cod_data_source_block yem
_cod_depositor_comments
;
The following automatic conversions were performed:
'_exptl_absorpt_correction_type' value 'Multi-scan' changed to
'multi-scan' according to
'/home/saulius/struct/CIF-dictionaries/cif_core.dic' dictionary named
'cif_core.dic' version 2.4.1 from 2010-06-29.

Automatic conversion script
Id: cif_fix_enum 1527 2010-12-29 10:47:43Z saulius 
;
_cod_original_sg_symbol_H-M 'P 21'
_cod_database_code 4022588

loop_
_symmetry_equiv_pos_as_xyz
'x, y, z'
'-x, y+1/2, -z'

loop_
_atom_site_label
_atom_site_type_symbol
_atom_site_fract_x
_atom_site_fract_y
_atom_site_fract_z
_atom_site_U_iso_or_equiv
_atom_site_adp_type
_atom_site_occupancy
_atom_site_symmetry_multiplicity
_atom_site_calc_flag
_atom_site_refinement_flags
O1 O 1.0089(2) 0.5001(5) 0.79893(17) 0.0486(7) Uani 1 1 d .
O2 O 0.9021(3) 0.4124(5) 0.48764(19) 0.0633(9) Uani 1 1 d .
O3 O 0.9457(3) 0.9714(5) 0.65465(18) 0.0554(8) Uani 1 1 d .
O4 O 0.3453(3) 0.2493(7) 0.7060(2) 0.0770(10) Uani 1 1 d .
N1 N 0.8545(2) 0.6427(5) 0.60594(19) 0.0391(8) Uani 1 1 d .
C1 C 1.0304(3) 0.6320(7) 0.7176(2) 0.0394(9) Uani 1 1 d .
H1 H 1.1007 0.7254 0.7346 0.047 Uiso 1 1 calc R
C2 C 1.0474(3) 0.4971(7) 0.6267(3) 0.0459(10) Uani 1 1 d .
H2A H 1.1115 0.5556 0.5922 0.055 Uiso 1 1 calc R
H2B H 1.0675 0.3504 0.6449 0.055 Uiso 1 1 calc R
C3 C 0.9294(3) 0.5083(7) 0.5657(3) 0.0426(10) Uani 1 1 d .
C4 C 0.9154(3) 0.7646(7) 0.6880(2) 0.0392(9) Uani 1 1 d .
C5 C 1.1182(4) 0.4223(8) 0.8510(3) 0.0598(12) Uani 1 1 d .
H5A H 1.1691 0.3638 0.8045 0.072 Uiso 1 1 calc R
H5B H 1.0986 0.3067 0.8935 0.072 Uiso 1 1 calc R
C6 C 1.1896(4) 0.5908(8) 0.9121(3) 0.0520(11) Uani 1 1 d .
C7 C 1.1311(4) 0.7583(9) 0.9541(3) 0.0602(12) Uani 1 1 d .
H7 H 1.0470 0.7709 0.9420 0.072 Uiso 1 1 calc R
C8 C 1.1963(4) 0.9058(9) 1.0134(3) 0.0677(14) Uani 1 1 d .
H8 H 1.1560 1.0177 1.0404 0.081 Uiso 1 1 calc R
C9 C 1.3202(5) 0.8883(10) 1.0327(3) 0.0749(15) Uani 1 1 d .
H9A H 1.3643 0.9864 1.0734 0.090 Uiso 1 1 calc R
C10 C 1.3784(5) 0.7226(12) 0.9908(4) 0.0864(18) Uani 1 1 d .
H10 H 1.4624 0.7089 1.0034 0.104 Uiso 1 1 calc R
C11 C 1.3132(4) 0.5779(10) 0.9307(3) 0.0740(15) Uani 1 1 d .
H11 H 1.3540 0.4689 0.9021 0.089 Uiso 1 1 calc R
C12 C 0.8345(3) 0.7949(8) 0.7679(2) 0.0481(11) Uani 1 1 d .
H12 H 0.7928 0.6759 0.7871 0.058 Uiso 1 1 calc R
C13 C 0.8185(4) 0.9754(10) 0.8124(3) 0.0733(15) Uani 1 1 d .
H13A H 0.8587 1.0980 0.7953 0.088 Uiso 1 1 calc R
H13B H 0.7670 0.9814 0.8611 0.088 Uiso 1 1 calc R
C14 C 0.7336(3) 0.6961(7) 0.5601(3) 0.0477(11) Uani 1 1 d .
H14A H 0.7302 0.6714 0.4902 0.057 Uiso 1 1 calc R
H14B H 0.7191 0.8472 0.5698 0.057 Uiso 1 1 calc R
C15 C 0.6334(3) 0.5689(7) 0.5994(2) 0.0430(10) Uani 1 1 d .
C16 C 0.5160(3) 0.6521(8) 0.5917(3) 0.0525(11) Uani 1 1 d .
H16A H 0.5007 0.7850 0.5625 0.063 Uiso 1 1 calc R
C17 C 0.4221(4) 0.5420(9) 0.6264(3) 0.0620(13) Uani 1 1 d .
H17A H 0.3441 0.5992 0.6191 0.074 Uiso 1 1 calc R
C18 C 0.4440(4) 0.3446(8) 0.6724(3) 0.0568(12) Uani 1 1 d .
C19 C 0.5594(4) 0.2596(9) 0.6801(3) 0.0583(11) Uani 1 1 d .
H19A H 0.5751 0.1274 0.7099 0.070 Uiso 1 1 calc R
C20 C 0.6518(4) 0.3718(8) 0.6434(3) 0.0523(11) Uani 1 1 d .
H20 H 0.7292 0.3120 0.6485 0.063 Uiso 1 1 calc R
C21 C 0.3616(5) 0.0501(10) 0.7537(5) 0.104(2) Uani 1 1 d .
H21A H 0.2856 0.0029 0.7734 0.155 Uiso 1 1 calc R
H21B H 0.4202 0.0646 0.8104 0.155 Uiso 1 1 calc R
H21C H 0.3901 -0.0528 0.7099 0.155 Uiso 1 1 calc R

loop_
_atom_site_aniso_label
_atom_site_aniso_U_11
_atom_site_aniso_U_22
_atom_site_aniso_U_33
_atom_site_aniso_U_23
_atom_site_aniso_U_13
_atom_site_aniso_U_12
O1 0.0462(14) 0.0542(19) 0.0454(14) 0.0118(14) 0.0045(11) 0.0015(14)
O2 0.0711(19) 0.068(2) 0.0528(16) -0.0217(17) 0.0139(14) -0.0041(18)
O3 0.0777(18) 0.0319(17) 0.0574(16) 0.0023(14) 0.0114(14) -0.0018(15)
O4 0.0582(19) 0.076(3) 0.101(2) -0.006(2) 0.0305(17) -0.015(2)
N1 0.0386(15) 0.043(2) 0.0365(15) -0.0026(15) 0.0079(12) 0.0004(16)
C1 0.0357(18) 0.041(2) 0.0423(19) 0.0031(19) 0.0092(15) -0.0041(19)
C2 0.044(2) 0.043(3) 0.054(2) 0.005(2) 0.0162(17) 0.003(2)
C3 0.049(2) 0.040(2) 0.042(2) -0.0036(19) 0.0164(17) -0.005(2)
C4 0.049(2) 0.035(2) 0.0352(18) 0.0008(18) 0.0098(15) -0.0017(19)
C5 0.064(3) 0.055(3) 0.059(2) 0.008(2) -0.003(2) 0.013(3)
C6 0.053(2) 0.057(3) 0.045(2) 0.008(2) 0.0010(18) 0.013(2)
C7 0.052(2) 0.073(3) 0.054(2) -0.005(3) 0.0004(19) 0.007(3)
C8 0.078(3) 0.068(4) 0.057(3) -0.003(3) 0.008(2) 0.009(3)
C9 0.073(3) 0.085(4) 0.065(3) 0.002(3) -0.005(2) -0.009(3)
C10 0.051(3) 0.115(5) 0.091(4) -0.004(4) 0.001(3) 0.001(3)
C11 0.054(3) 0.090(4) 0.077(3) -0.009(3) 0.005(2) 0.016(3)
C12 0.050(2) 0.056(3) 0.039(2) -0.001(2) 0.0084(17) 0.004(2)
C13 0.089(3) 0.080(4) 0.053(2) -0.007(3) 0.016(2) 0.034(3)
C14 0.049(2) 0.051(3) 0.0427(19) 0.005(2) 0.0004(17) 0.003(2)
C15 0.043(2) 0.046(3) 0.0384(19) -0.0044(19) -0.0010(15) 0.002(2)
C16 0.047(2) 0.049(3) 0.060(2) -0.006(2) -0.0021(18) 0.007(2)
C17 0.038(2) 0.072(4) 0.077(3) -0.016(3) 0.008(2) -0.001(2)
C18 0.050(3) 0.067(4) 0.056(2) -0.016(2) 0.0119(19) -0.010(2)
C19 0.052(2) 0.056(3) 0.067(3) 0.005(3) 0.008(2) 0.001(2)
C20 0.038(2) 0.054(3) 0.064(3) 0.002(2) 0.0041(18) 0.002(2)
C21 0.107(4) 0.063(4) 0.155(5) -0.011(4) 0.076(4) -0.021(4)

loop_
_atom_type_symbol
_atom_type_description
_atom_type_scat_dispersion_real
_atom_type_scat_dispersion_imag
_atom_type_scat_source
C C 0.0033 0.0000 'International Tables Vol C Tables 4.2.6.8 and 6.1.1.4'
H H 0.0000 0.0000 'International Tables Vol C Tables 4.2.6.8 and 6.1.1.4'
N N 0.0061 0.0000 'International Tables Vol C Tables 4.2.6.8 and 6.1.1.4'
O O 0.0106 0.0000 'International Tables Vol C Tables 4.2.6.8 and 6.1.1.4'

loop_
_geom_angle_atom_site_label_1
_geom_angle_atom_site_label_2
_geom_angle_atom_site_label_3
_geom_angle
C5 O1 C1 112.5(3)
C18 O4 C21 118.5(4)
C3 N1 C14 123.2(3)
C3 N1 C4 113.1(3)
C14 N1 C4 122.4(3)
O1 C1 C4 108.1(3)
O1 C1 C2 111.4(3)
C4 C1 C2 104.8(3)
O1 C1 H1 110.8
C4 C1 H1 110.8
C2 C1 H1 110.8
C3 C2 C1 104.7(3)
C3 C2 H2A 110.8
C1 C2 H2A 110.8
C3 C2 H2B 110.8
C1 C2 H2B 110.8
H2A C2 H2B 108.9
O2 C3 N1 124.0(3)
O2 C3 C2 125.8(3)
N1 C3 C2 110.2(3)
O3 C4 N1 109.3(3)
O3 C4 C12 107.6(3)
N1 C4 C12 111.6(3)
O3 C4 C1 110.9(3)
N1 C4 C1 102.6(3)
C12 C4 C1 114.7(3)
O1 C5 C6 113.7(4)
O1 C5 H5A 108.8
C6 C5 H5A 108.8
O1 C5 H5B 108.8
C6 C5 H5B 108.8
H5A C5 H5B 107.7
C11 C6 C7 118.1(5)
C11 C6 C5 120.8(4)
C7 C6 C5 121.1(4)
C8 C7 C6 120.8(4)
C8 C7 H7 119.6
C6 C7 H7 119.6
C9 C8 C7 120.4(5)
C9 C8 H8 119.8
C7 C8 H8 119.8
C8 C9 C10 118.9(5)
C8 C9 H9A 120.5
C10 C9 H9A 120.5
C11 C10 C9 120.5(5)
C11 C10 H10 119.8
C9 C10 H10 119.8
C6 C11 C10 121.4(5)
C6 C11 H11 119.3
C10 C11 H11 119.3
C13 C12 C4 125.0(4)
C13 C12 H12 117.5
C4 C12 H12 117.5
C12 C13 H13A 120.0
C12 C13 H13B 120.0
H13A C13 H13B 120.0
N1 C14 C15 113.6(3)
N1 C14 H14A 108.8
C15 C14 H14A 108.8
N1 C14 H14B 108.8
C15 C14 H14B 108.8
H14A C14 H14B 107.7
C20 C15 C16 117.2(4)
C20 C15 C14 123.3(4)
C16 C15 C14 119.5(4)
C17 C16 C15 121.5(5)
C17 C16 H16A 119.2
C15 C16 H16A 119.2
C16 C17 C18 120.0(4)
C16 C17 H17A 120.0
C18 C17 H17A 120.0
O4 C18 C19 125.1(5)
O4 C18 C17 115.7(4)
C19 C18 C17 119.2(4)
C18 C19 C20 119.7(5)
C18 C19 H19A 120.2
C20 C19 H19A 120.2
C15 C20 C19 122.4(4)
C15 C20 H20 118.8
C19 C20 H20 118.8
O4 C21 H21A 109.5
O4 C21 H21B 109.5
H21A C21 H21B 109.5
O4 C21 H21C 109.5
H21A C21 H21C 109.5
H21B C21 H21C 109.5

loop_
_geom_bond_atom_site_label_1
_geom_bond_atom_site_label_2
_geom_bond_distance
O1 C5 1.420(5)
O1 C1 1.432(4)
O2 C3 1.237(4)
O3 C4 1.425(5)
O4 C18 1.370(5)
O4 C21 1.410(7)
N1 C3 1.343(4)
N1 C14 1.453(4)
N1 C4 1.461(4)
C1 C4 1.535(5)
C1 C2 1.537(5)
C1 H1 0.9800
C2 C3 1.471(5)
C2 H2A 0.9700
C2 H2B 0.9700
C4 C12 1.508(5)
C5 C6 1.513(6)
C5 H5A 0.9700
C5 H5B 0.9700
C6 C11 1.365(6)
C6 C7 1.392(6)
C7 C8 1.379(6)
C7 H7 0.9300
C8 C9 1.372(6)
C8 H8 0.9300
C9 C10 1.380(8)
C9 H9A 0.9300
C10 C11 1.374(7)
C10 H10 0.9300
C11 H11 0.9300
C12 C13 1.305(7)
C12 H12 0.9300
C13 H13A 0.9300
C13 H13B 0.9300
C14 C15 1.514(5)
C14 H14A 0.9700
C14 H14B 0.9700
C15 C20 1.378(6)
C15 C16 1.392(5)
C16 C17 1.377(6)
C16 H16A 0.9300
C17 C18 1.396(7)
C17 H17A 0.9300
C18 C19 1.377(6)
C19 C20 1.383(6)
C19 H19A 0.9300
C20 H20 0.9300
C21 H21A 0.9600
C21 H21B 0.9600
C21 H21C 0.9600

loop_
_cod_related_entry_id
_cod_related_entry_database
_cod_related_entry_code
1 ChemSpider 30658568
